data_4124407
loop_
_publ_author_name
'Wu, Hao'
'Garcia, Jeannette M.'
'Haeffner, Fredrik'
'Radomkit, Suttipol'
'Zhugralin, Adil R.'
'Hoveyda, Amir H.'

_publ_section_title
;
 Mechanism of NHC-Catalyzed Conjugate Additions of Diboron and Borosilane
 Reagents to \a,\b-Unsaturated Carbonyl Compounds.
;
_journal_name_full 'Journal of the American Chemical Society'
_journal_page_first 150811140748006
_journal_paper_doi 10.1021/jacs.5b06745
_journal_year 2015
_chemical_formula_moiety 'C27 H33 B O6'
_chemical_formula_sum 'C27 H33 B O6'
_chemical_formula_weight 464.34
_chemical_melting_point ?
_chemical_name_systematic
; 
 ? 
;
_space_group_IT_number 61
_symmetry_cell_setting orthorhombic
_symmetry_space_group_name_Hall '-P 2ac 2ab'
_symmetry_space_group_name_H-M 'P b c a'
_atom_sites_solution_hydrogens difmap
_atom_sites_solution_primary direct
_atom_sites_solution_secondary difmap
_audit_creation_method SHELXL-97
_cell_angle_alpha 90.00
_cell_angle_beta 90.00
_cell_angle_gamma 90.00
_cell_formula_units_Z 8
_cell_length_a 18.8781(9)
_cell_length_b 12.1056(5)
_cell_length_c 21.2885(9)
_cell_measurement_reflns_used 6486
_cell_measurement_temperature 143(2)
_cell_measurement_theta_max 21.34
_cell_measurement_theta_min 2.16
_cell_volume 4865.1(4)
_computing_cell_refinement 'SAINT (Bruker, 2010)'
_computing_data_collection 'APEX2 (Bruker, 2010)'
_computing_data_reduction 'SAINT (Bruker, 2010)'
_computing_structure_refinement 'SHELXL-97 (Sheldrick, 2008)'
_computing_structure_solution 'SHELXS-97 (Sheldrick, 2008)'
_diffrn_ambient_temperature 143(2)
_diffrn_measured_fraction_theta_full 1.000
_diffrn_measured_fraction_theta_max 1.000
_diffrn_measurement_device_type 'Bruker Kappa APEX II DUO CCD diffractometer'
_diffrn_measurement_method '\f and \w scans'
_diffrn_radiation_monochromator graphite
_diffrn_radiation_source 'fine-focus sealed tube'
_diffrn_radiation_type MoK\a
_diffrn_radiation_wavelength 0.71073
_diffrn_reflns_av_R_equivalents 0.0899
_diffrn_reflns_av_sigmaI/netI 0.0391
_diffrn_reflns_limit_h_max 23
_diffrn_reflns_limit_h_min -23
_diffrn_reflns_limit_k_max 14
_diffrn_reflns_limit_k_min -14
_diffrn_reflns_limit_l_max 26
_diffrn_reflns_limit_l_min -26
_diffrn_reflns_number 64871
_diffrn_reflns_theta_full 26.00
_diffrn_reflns_theta_max 26.00
_diffrn_reflns_theta_min 1.91
_exptl_absorpt_coefficient_mu 0.088
_exptl_absorpt_correction_T_max 0.9983
_exptl_absorpt_correction_T_min 0.9853
_exptl_absorpt_correction_type multi-scan
_exptl_absorpt_process_details
;
Sheldrick, G.M. (2008). SADABS v2008/1. Bruker AXS Inc. Madison, WI USA.
;
_exptl_crystal_colour colorless
_exptl_crystal_density_diffrn 1.268
_exptl_crystal_density_meas ?
_exptl_crystal_density_method none
_exptl_crystal_description needle
_exptl_crystal_F_000 1984
_exptl_crystal_size_max 0.17
_exptl_crystal_size_mid 0.02
_exptl_crystal_size_min 0.02
_refine_diff_density_max 0.408
_refine_diff_density_min -0.214
_refine_diff_density_rms 0.043
_refine_ls_extinction_coef na
_refine_ls_extinction_method none
_refine_ls_goodness_of_fit_ref 1.009
_refine_ls_hydrogen_treatment mixed
_refine_ls_matrix_type full
_refine_ls_number_parameters 310
_refine_ls_number_reflns 4780
_refine_ls_number_restraints 0
_refine_ls_restrained_S_all 1.009
_refine_ls_R_factor_all 0.0840
_refine_ls_R_factor_gt 0.0450
_refine_ls_shift/su_max 0.000
_refine_ls_shift/su_mean 0.000
_refine_ls_structure_factor_coef Fsqd
_refine_ls_weighting_details 'calc w=1/[\s^2^(Fo^2^)+(0.0443P)^2^+2.3720P] where P=(Fo^2^+2Fc^2^)/3'
_refine_ls_weighting_scheme calc
_refine_ls_wR_factor_gt 0.0943
_refine_ls_wR_factor_ref 0.1110
_reflns_number_gt 3203
_reflns_number_total 4780
_reflns_threshold_expression >2sigma(I)
_cod_data_source_file ja5b06745_si_001.cif
_cod_data_source_block C27H33BO6
_cod_depositor_comments
;
The following automatic conversions were performed:

'_chemical_melting_point' value 'not measured' was changed to '?' -
the value is undefined or not given.

'_symmetry_cell_setting' value 'Orthorhombic' changed to
'orthorhombic' according to
/usr/data/users/saulius/crontab/automatic-downloads/current/ACS/lib/dictionaries/cif_core.dic
dictionary named 'cif_core.dic' version 2.4.2 from 2011-04-26.

'_exptl_crystal_density_meas' value 'not measured' was changed to '?'
- the value is perceived as not measured.

Automatic conversion script
Id: cif_fix_values 3271 2015-04-21 07:52:19Z andrius 
;
_cod_database_code 4124407

loop_
_symmetry_equiv_pos_as_xyz
'x, y, z'
'x+1/2, -y+1/2, -z'
'-x, y+1/2, -z+1/2'
'-x+1/2, -y, z+1/2'
'-x, -y, -z'
'-x-1/2, y-1/2, z'
'x, -y-1/2, z-1/2'
'x-1/2, y, -z-1/2'

loop_
_atom_site_label
_atom_site_type_symbol
_atom_site_fract_x
_atom_site_fract_y
_atom_site_fract_z
_atom_site_U_iso_or_equiv
_atom_site_adp_type
_atom_site_occupancy
_atom_site_symmetry_multiplicity
_atom_site_calc_flag
_atom_site_refinement_flags
B1 B 0.15030(11) 0.05225(17) 0.25665(11) 0.0234(5) Uani 1 1 d .
O1 O 0.14907(8) -0.23148(12) 0.21119(7) 0.0390(4) Uani 1 1 d .
O2 O 0.09203(7) 0.02965(12) 0.29125(8) 0.0447(4) Uani 1 1 d .
O3 O 0.13766(7) 0.12816(11) 0.21034(7) 0.0306(3) Uani 1 1 d .
O4 O 0.31469(7) -0.12858(11) 0.23530(7) 0.0289(3) Uani 1 1 d .
H4O H 0.3243(12) -0.180(2) 0.2093(11) 0.043 Uiso 1 1 d .
O5 O 0.30737(7) -0.11336(10) 0.07085(6) 0.0267(3) Uani 1 1 d .
O6 O 0.25612(7) -0.15970(10) 0.11751(6) 0.0279(3) Uani 1 1 d .
C1 C 0.19526(10) -0.19547(15) 0.24491(9) 0.0254(4) Uani 1 1 d .
C2 C 0.20777(11) -0.23482(16) 0.31091(9) 0.0316(5) Uani 1 1 d .
H2A H 0.2572 -0.2610 0.3155 0.038 Uiso 1 1 calc R
H2B H 0.1755 -0.2969 0.3208 0.038 Uiso 1 1 calc R
C3 C 0.19395(12) -0.13786(16) 0.35602(10) 0.0361(5) Uani 1 1 d .
H3A H 0.1430 -0.1188 0.3552 0.043 Uiso 1 1 calc R
H3B H 0.2062 -0.1604 0.3994 0.043 Uiso 1 1 calc R
C4 C 0.23741(11) -0.03676(16) 0.33794(9) 0.0330(5) Uani 1 1 d .
H4A H 0.2883 -0.0533 0.3443 0.040 Uiso 1 1 calc R
H4B H 0.2247 0.0253 0.3661 0.040 Uiso 1 1 calc R
C5 C 0.22561(10) -0.00084(15) 0.26905(9) 0.0237(4) Uani 1 1 d .
H5 H 0.2614 0.0578 0.2599 0.028 Uiso 1 1 calc R
C6 C 0.24243(9) -0.09875(14) 0.22474(8) 0.0213(4) Uani 1 1 d .
C7 C 0.03652(11) 0.10742(18) 0.27190(12) 0.0428(6) Uani 1 1 d .
C8 C 0.05994(11) 0.13695(17) 0.20519(11) 0.0363(5) Uani 1 1 d .
C9 C -0.03455(12) 0.0505(2) 0.27750(16) 0.0650(9) Uani 1 1 d .
H9A H -0.0363 -0.0123 0.2485 0.098 Uiso 1 1 calc R
H9B H -0.0724 0.1028 0.2670 0.098 Uiso 1 1 calc R
H9C H -0.0410 0.0240 0.3206 0.098 Uiso 1 1 calc R
C10 C 0.04094(13) 0.2068(2) 0.31663(12) 0.0526(7) Uani 1 1 d .
H10A H 0.0255 0.1843 0.3587 0.079 Uiso 1 1 calc R
H10B H 0.0102 0.2661 0.3012 0.079 Uiso 1 1 calc R
H10C H 0.0899 0.2333 0.3185 0.079 Uiso 1 1 calc R
C11 C 0.03720(14) 0.0502(2) 0.15622(14) 0.0607(8) Uani 1 1 d .
H11A H 0.0495 -0.0237 0.1714 0.091 Uiso 1 1 calc R
H11B H 0.0617 0.0644 0.1165 0.091 Uiso 1 1 calc R
H11C H -0.0141 0.0549 0.1496 0.091 Uiso 1 1 calc R
C12 C 0.04105(11) 0.25146(18) 0.18265(12) 0.0422(6) Uani 1 1 d .
H12A H 0.0553 0.3058 0.2143 0.063 Uiso 1 1 calc R
H12B H -0.0102 0.2562 0.1759 0.063 Uiso 1 1 calc R
H12C H 0.0658 0.2667 0.1431 0.063 Uiso 1 1 calc R
C13 C 0.23161(10) -0.06799(14) 0.15586(9) 0.0223(4) Uani 1 1 d .
H13 H 0.1802 -0.0545 0.1477 0.027 Uiso 1 1 calc R
C14 C 0.27453(10) 0.03115(14) 0.13427(9) 0.0239(4) Uani 1 1 d .
H14A H 0.3191 0.0383 0.1584 0.029 Uiso 1 1 calc R
H14B H 0.2470 0.1005 0.1380 0.029 Uiso 1 1 calc R
C15 C 0.28879(10) 0.00209(15) 0.06589(9) 0.0234(4) Uani 1 1 d .
C16 C 0.22306(10) 0.01969(15) 0.02509(9) 0.0240(4) Uani 1 1 d .
C17 C 0.19696(10) 0.12690(16) 0.01824(10) 0.0303(5) Uani 1 1 d .
H17 H 0.2204 0.1865 0.0384 0.036 Uiso 1 1 calc R
C18 C 0.13731(11) 0.14726(17) -0.01763(11) 0.0371(5) Uani 1 1 d .
H18 H 0.1202 0.2206 -0.0221 0.044 Uiso 1 1 calc R
C19 C 0.10260(12) 0.06092(18) -0.04696(11) 0.0387(5) Uani 1 1 d .
H19 H 0.0614 0.0746 -0.0714 0.046 Uiso 1 1 calc R
C20 C 0.12811(12) -0.04506(18) -0.04048(10) 0.0376(5) Uani 1 1 d .
H20 H 0.1044 -0.1045 -0.0606 0.045 Uiso 1 1 calc R
C21 C 0.18820(11) -0.06568(16) -0.00478(9) 0.0301(5) Uani 1 1 d .
H21 H 0.2055 -0.1391 -0.0009 0.036 Uiso 1 1 calc R
C22 C 0.35314(10) 0.05772(16) 0.03694(9) 0.0248(4) Uani 1 1 d .
C23 C 0.37910(11) 0.15676(16) 0.06076(10) 0.0324(5) Uani 1 1 d .
H23 H 0.3578 0.1888 0.0969 0.039 Uiso 1 1 calc R
C24 C 0.43596(11) 0.20897(18) 0.03201(11) 0.0377(5) Uani 1 1 d .
H24 H 0.4532 0.2769 0.0483 0.045 Uiso 1 1 calc R
C25 C 0.46746(11) 0.1627(2) -0.01995(10) 0.0394(6) Uani 1 1 d .
H25 H 0.5067 0.1982 -0.0393 0.047 Uiso 1 1 calc R
C26 C 0.44196(11) 0.0643(2) -0.04404(10) 0.0392(6) Uani 1 1 d .
H26 H 0.4638 0.0323 -0.0799 0.047 Uiso 1 1 calc R
C27 C 0.38497(11) 0.01250(18) -0.01615(9) 0.0314(5) Uani 1 1 d .
H27 H 0.3673 -0.0545 -0.0333 0.038 Uiso 1 1 calc R

loop_
_atom_site_aniso_label
_atom_site_aniso_U_11
_atom_site_aniso_U_22
_atom_site_aniso_U_33
_atom_site_aniso_U_23
_atom_site_aniso_U_13
_atom_site_aniso_U_12
B1 0.0264(12) 0.0173(10) 0.0265(12) -0.0043(9) 0.0010(10) 0.0015(9)
O1 0.0438(9) 0.0408(9) 0.0325(8) -0.0004(7) -0.0023(7) -0.0182(7)
O2 0.0318(8) 0.0387(9) 0.0635(11) 0.0220(8) 0.0147(8) 0.0148(7)
O3 0.0229(7) 0.0316(7) 0.0374(8) 0.0058(6) -0.0026(6) 0.0031(6)
O4 0.0224(7) 0.0301(7) 0.0342(8) -0.0070(6) -0.0023(6) 0.0071(6)
O5 0.0326(8) 0.0219(7) 0.0257(7) 0.0014(6) 0.0072(6) 0.0042(6)
O6 0.0397(8) 0.0195(6) 0.0246(7) -0.0041(6) 0.0093(6) -0.0025(6)
C1 0.0279(10) 0.0221(10) 0.0263(11) -0.0055(9) 0.0054(9) 0.0067(8)
C2 0.0417(12) 0.0256(11) 0.0275(11) 0.0009(9) 0.0032(10) 0.0056(9)
C3 0.0534(14) 0.0327(12) 0.0222(11) 0.0007(9) 0.0015(10) 0.0127(10)
C4 0.0440(13) 0.0299(11) 0.0252(11) -0.0066(9) -0.0062(9) 0.0083(10)
C5 0.0265(10) 0.0207(9) 0.0240(10) -0.0050(8) -0.0025(8) 0.0009(8)
C6 0.0192(9) 0.0204(9) 0.0242(10) -0.0030(8) -0.0002(8) 0.0033(8)
C7 0.0288(12) 0.0333(12) 0.0665(17) 0.0124(12) 0.0078(11) 0.0098(10)
C8 0.0237(11) 0.0314(11) 0.0539(15) 0.0023(11) -0.0077(10) 0.0020(9)
C9 0.0294(13) 0.0362(14) 0.129(3) 0.0236(16) 0.0160(15) 0.0052(11)
C10 0.0484(15) 0.0530(15) 0.0563(17) -0.0078(13) 0.0107(13) 0.0216(12)
C11 0.0503(16) 0.0551(16) 0.077(2) -0.0238(15) -0.0304(14) 0.0105(13)
C12 0.0322(12) 0.0346(12) 0.0599(16) 0.0089(11) -0.0135(11) 0.0052(10)
C13 0.0249(10) 0.0183(9) 0.0238(10) -0.0053(8) 0.0008(8) 0.0019(8)
C14 0.0260(10) 0.0213(9) 0.0244(10) -0.0035(8) 0.0013(8) -0.0002(8)
C15 0.0280(10) 0.0172(9) 0.0250(10) -0.0019(8) 0.0009(8) 0.0031(8)
C16 0.0248(10) 0.0239(10) 0.0234(10) -0.0009(8) 0.0028(8) -0.0015(8)
C17 0.0307(11) 0.0249(10) 0.0352(12) -0.0045(9) -0.0025(9) -0.0006(9)
C18 0.0353(12) 0.0303(11) 0.0456(14) -0.0007(10) -0.0055(10) 0.0061(9)
C19 0.0332(12) 0.0411(13) 0.0420(14) 0.0023(11) -0.0099(10) 0.0008(10)
C20 0.0429(13) 0.0320(12) 0.0378(13) -0.0015(10) -0.0118(10) -0.0082(10)
C21 0.0388(12) 0.0216(10) 0.0300(11) -0.0002(9) -0.0030(9) -0.0007(9)
C22 0.0239(10) 0.0273(10) 0.0233(10) 0.0048(8) -0.0033(8) 0.0031(8)
C23 0.0333(11) 0.0321(11) 0.0317(12) 0.0009(10) 0.0037(9) -0.0013(9)
C24 0.0358(12) 0.0381(12) 0.0392(13) 0.0085(10) -0.0045(10) -0.0078(10)
C25 0.0246(11) 0.0577(15) 0.0359(13) 0.0193(12) -0.0010(10) -0.0058(10)
C26 0.0325(12) 0.0601(15) 0.0252(12) 0.0067(11) 0.0037(9) 0.0060(11)
C27 0.0318(11) 0.0369(12) 0.0255(11) 0.0016(9) -0.0014(9) 0.0043(9)

loop_
_atom_type_symbol
_atom_type_description
_atom_type_scat_dispersion_real
_atom_type_scat_dispersion_imag
_atom_type_scat_source
C C 0.0033 0.0016 'International Tables Vol C Tables 4.2.6.8 and 6.1.1.4'
H H 0.0000 0.0000 'International Tables Vol C Tables 4.2.6.8 and 6.1.1.4'
O O 0.0106 0.0060 'International Tables Vol C Tables 4.2.6.8 and 6.1.1.4'
B B 0.0013 0.0007 'International Tables Vol C Tables 4.2.6.8 and 6.1.1.4'

loop_
_geom_angle_atom_site_label_1
_geom_angle_atom_site_label_2
_geom_angle_atom_site_label_3
_geom_angle
O2 B1 O3 112.73(17)
O2 B1 C5 123.92(18)
O3 B1 C5 123.33(17)
B1 O2 C7 107.35(16)
B1 O3 C8 105.99(15)
C6 O4 H4O 106.5(15)
C15 O5 O6 104.73(12)
C13 O6 O5 107.00(11)
O1 C1 C2 123.62(18)
O1 C1 C6 121.84(17)
C2 C1 C6 114.39(16)
C1 C2 C3 108.37(16)
C1 C2 H2A 110.0
C3 C2 H2A 110.0
C1 C2 H2B 110.0
C3 C2 H2B 110.0
H2A C2 H2B 108.4
C4 C3 C2 111.34(17)
C4 C3 H3A 109.4
C2 C3 H3A 109.4
C4 C3 H3B 109.4
C2 C3 H3B 109.4
H3A C3 H3B 108.0
C3 C4 C5 112.84(17)
C3 C4 H4A 109.0
C5 C4 H4A 109.0
C3 C4 H4B 109.0
C5 C4 H4B 109.0
H4A C4 H4B 107.8
C4 C5 C6 109.46(15)
C4 C5 B1 113.70(16)
C6 C5 B1 113.19(15)
C4 C5 H5 106.7
C6 C5 H5 106.7
B1 C5 H5 106.7
O4 C6 C13 109.90(15)
O4 C6 C1 108.52(14)
C13 C6 C1 112.19(15)
O4 C6 C5 107.07(14)
C13 C6 C5 111.78(14)
C1 C6 C5 107.17(14)
O2 C7 C9 108.58(17)
O2 C7 C8 101.78(16)
C9 C7 C8 115.8(2)
O2 C7 C10 106.8(2)
C9 C7 C10 110.9(2)
C8 C7 C10 112.13(19)
O3 C8 C12 108.95(16)
O3 C8 C7 101.63(16)
C12 C8 C7 116.19(19)
O3 C8 C11 106.17(17)
C12 C8 C11 110.2(2)
C7 C8 C11 112.9(2)
C7 C9 H9A 109.5
C7 C9 H9B 109.5
H9A C9 H9B 109.5
C7 C9 H9C 109.5
H9A C9 H9C 109.5
H9B C9 H9C 109.5
C7 C10 H10A 109.5
C7 C10 H10B 109.5
H10A C10 H10B 109.5
C7 C10 H10C 109.5
H10A C10 H10C 109.5
H10B C10 H10C 109.5
C8 C11 H11A 109.5
C8 C11 H11B 109.5
H11A C11 H11B 109.5
C8 C11 H11C 109.5
H11A C11 H11C 109.5
H11B C11 H11C 109.5
C8 C12 H12A 109.5
C8 C12 H12B 109.5
H12A C12 H12B 109.5
C8 C12 H12C 109.5
H12A C12 H12C 109.5
H12B C12 H12C 109.5
O6 C13 C14 105.29(14)
O6 C13 C6 108.09(14)
C14 C13 C6 114.33(15)
O6 C13 H13 109.7
C14 C13 H13 109.7
C6 C13 H13 109.7
C13 C14 C15 101.61(14)
C13 C14 H14A 111.4
C15 C14 H14A 111.4
C13 C14 H14B 111.4
C15 C14 H14B 111.4
H14A C14 H14B 109.3
O5 C15 C22 105.32(14)
O5 C15 C14 101.35(14)
C22 C15 C14 115.28(16)
O5 C15 C16 111.91(15)
C22 C15 C16 110.88(15)
C14 C15 C16 111.57(15)
C21 C16 C17 118.66(18)
C21 C16 C15 122.96(17)
C17 C16 C15 118.37(16)
C18 C17 C16 120.72(18)
C18 C17 H17 119.6
C16 C17 H17 119.6
C19 C18 C17 120.04(19)
C19 C18 H18 120.0
C17 C18 H18 120.0
C20 C19 C18 119.6(2)
C20 C19 H19 120.2
C18 C19 H19 120.2
C19 C20 C21 120.53(19)
C19 C20 H20 119.7
C21 C20 H20 119.7
C16 C21 C20 120.48(18)
C16 C21 H21 119.8
C20 C21 H21 119.8
C23 C22 C27 118.86(18)
C23 C22 C15 121.05(17)
C27 C22 C15 120.01(17)
C24 C23 C22 120.3(2)
C24 C23 H23 119.9
C22 C23 H23 119.9
C25 C24 C23 120.2(2)
C25 C24 H24 119.9
C23 C24 H24 119.9
C24 C25 C26 119.9(2)
C24 C25 H25 120.0
C26 C25 H25 120.0
C27 C26 C25 120.2(2)
C27 C26 H26 119.9
C25 C26 H26 119.9
C26 C27 C22 120.5(2)
C26 C27 H27 119.8
C22 C27 H27 119.8

loop_
_geom_bond_atom_site_label_1
_geom_bond_atom_site_label_2
_geom_bond_distance
B1 O2 1.352(3)
B1 O3 1.369(3)
B1 C5 1.582(3)
O1 C1 1.211(2)
O2 C7 1.468(2)
O3 C8 1.475(2)
O4 C6 1.429(2)
O4 H4O 0.85(2)
O5 C15 1.445(2)
O5 O6 1.4959(17)
O6 C13 1.454(2)
C1 C2 1.502(3)
C1 C6 1.532(3)
C2 C3 1.539(3)
C2 H2A 0.9900
C2 H2B 0.9900
C3 C4 1.523(3)
C3 H3A 0.9900
C3 H3B 0.9900
C4 C5 1.546(3)
C4 H4A 0.9900
C4 H4B 0.9900
C5 C6 1.548(2)
C5 H5 1.0000
C6 C13 1.527(3)
C7 C9 1.513(3)
C7 C8 1.530(3)
C7 C10 1.536(3)
C8 C12 1.510(3)
C8 C11 1.540(3)
C9 H9A 0.9800
C9 H9B 0.9800
C9 H9C 0.9800
C10 H10A 0.9800
C10 H10B 0.9800
C10 H10C 0.9800
C11 H11A 0.9800
C11 H11B 0.9800
C11 H11C 0.9800
C12 H12A 0.9800
C12 H12B 0.9800
C12 H12C 0.9800
C13 C14 1.519(2)
C13 H13 1.0000
C14 C15 1.522(3)
C14 H14A 0.9900
C14 H14B 0.9900
C15 C22 1.520(3)
C15 C16 1.530(3)
C16 C21 1.380(3)
C16 C17 1.396(3)
C17 C18 1.383(3)
C17 H17 0.9500
C18 C19 1.383(3)
C18 H18 0.9500
C19 C20 1.377(3)
C19 H19 0.9500
C20 C21 1.388(3)
C20 H20 0.9500
C21 H21 0.9500
C22 C23 1.391(3)
C22 C27 1.392(3)
C23 C24 1.388(3)
C23 H23 0.9500
C24 C25 1.375(3)
C24 H24 0.9500
C25 C26 1.383(3)
C25 H25 0.9500
C26 C27 1.380(3)
C26 H26 0.9500
C27 H27 0.9500

loop_
_geom_hbond_atom_site_label_D
_geom_hbond_atom_site_label_H
_geom_hbond_atom_site_label_A
_geom_hbond_distance_DH
_geom_hbond_distance_HA
_geom_hbond_distance_DA
_geom_hbond_angle_DHA
_geom_hbond_site_symmetry_A
O4 H4O O3 0.85(2) 2.43(2) 3.1246(19) 139(2) 6_655

loop_
_geom_torsion_atom_site_label_1
_geom_torsion_atom_site_label_2
_geom_torsion_atom_site_label_3
_geom_torsion_atom_site_label_4
_geom_torsion
O3 B1 O2 C7 -7.6(2)
C5 B1 O2 C7 171.04(19)
O2 B1 O3 C8 -13.9(2)
C5 B1 O3 C8 167.44(17)
C15 O5 O6 C13 -23.31(16)
O1 C1 C2 C3 -116.1(2)
C6 C1 C2 C3 59.4(2)
C1 C2 C3 C4 -53.9(2)
C2 C3 C4 C5 54.8(2)
C3 C4 C5 C6 -56.5(2)
C3 C4 C5 B1 71.2(2)
O2 B1 C5 C4 -26.4(3)
O3 B1 C5 C4 152.16(18)
O2 B1 C5 C6 99.4(2)
O3 B1 C5 C6 -82.1(2)
O1 C1 C6 O4 -130.42(18)
C2 C1 C6 O4 53.93(19)
O1 C1 C6 C13 -8.8(2)
C2 C1 C6 C13 175.56(15)
O1 C1 C6 C5 114.27(19)
C2 C1 C6 C5 -61.38(19)
C4 C5 C6 O4 -59.63(19)
B1 C5 C6 O4 172.41(15)
C4 C5 C6 C13 179.96(15)
B1 C5 C6 C13 52.0(2)
C4 C5 C6 C1 56.65(19)
B1 C5 C6 C1 -71.32(19)
B1 O2 C7 C9 147.3(2)
B1 O2 C7 C8 24.7(2)
B1 O2 C7 C10 -93.1(2)
B1 O3 C8 C12 151.26(19)
B1 O3 C8 C7 28.09(19)
B1 O3 C8 C11 -90.1(2)
O2 C7 C8 O3 -31.4(2)
C9 C7 C8 O3 -148.96(17)
C10 C7 C8 O3 82.4(2)
O2 C7 C8 C12 -149.49(18)
C9 C7 C8 C12 93.0(2)
C10 C7 C8 C12 -35.7(3)
O2 C7 C8 C11 81.9(2)
C9 C7 C8 C11 -35.7(3)
C10 C7 C8 C11 -164.29(19)
O5 O6 C13 C14 -4.81(17)
O5 O6 C13 C6 -127.39(14)
O4 C6 C13 O6 54.87(18)
C1 C6 C13 O6 -65.96(18)
C5 C6 C13 O6 173.62(14)
O4 C6 C13 C14 -62.01(19)
C1 C6 C13 C14 177.16(15)
C5 C6 C13 C14 56.7(2)
O6 C13 C14 C15 29.40(18)
C6 C13 C14 C15 147.88(15)
O6 O5 C15 C22 161.67(13)
O6 O5 C15 C14 41.23(16)
O6 O5 C15 C16 -77.77(16)
C13 C14 C15 O5 -43.53(17)
C13 C14 C15 C22 -156.66(15)
C13 C14 C15 C16 75.72(18)
O5 C15 C16 C21 -2.2(3)
C22 C15 C16 C21 115.1(2)
C14 C15 C16 C21 -115.0(2)
O5 C15 C16 C17 177.28(16)
C22 C15 C16 C17 -65.4(2)
C14 C15 C16 C17 64.5(2)
C21 C16 C17 C18 0.1(3)
C15 C16 C17 C18 -179.38(18)
C16 C17 C18 C19 0.3(3)
C17 C18 C19 C20 -0.4(3)
C18 C19 C20 C21 0.1(4)
C17 C16 C21 C20 -0.5(3)
C15 C16 C21 C20 179.01(19)
C19 C20 C21 C16 0.4(3)
O5 C15 C22 C23 -135.11(18)
C14 C15 C22 C23 -24.3(3)
C16 C15 C22 C23 103.7(2)
O5 C15 C22 C27 48.1(2)
C14 C15 C22 C27 158.87(17)
C16 C15 C22 C27 -73.2(2)
C27 C22 C23 C24 -0.2(3)
C15 C22 C23 C24 -177.10(18)
C22 C23 C24 C25 -0.6(3)
C23 C24 C25 C26 0.7(3)
C24 C25 C26 C27 0.1(3)
C25 C26 C27 C22 -0.9(3)
C23 C22 C27 C26 0.9(3)
C15 C22 C27 C26 177.84(18)
